data_7112871
loop_
_publ_author_name
'Tanaka, Yuya'
'Koike, Takashi'
'Akita, Munetaka'

_publ_section_title
;
 2-Dimensional molecular wiring based on toroidal delocalization of
 hexaarylbenzene.
;
_journal_issue 25
_journal_name_full 'Chemical communications (Cambridge, England)'
_journal_page_first 4529
_journal_page_last 4531
_journal_paper_doi 10.1039/c0cc00128g
_journal_volume 46
_journal_year 2010
_chemical_formula_sum 'C105 H86 Cl2 Fe2 O2 P4 S2'
_chemical_formula_weight 1750.34
_chemical_name_systematic
;
?
;
_space_group_IT_number 14
_symmetry_cell_setting monoclinic
_symmetry_space_group_name_Hall '-P 2yn'
_symmetry_space_group_name_H-M 'P 1 21/n 1'
_atom_sites_solution_hydrogens geom
_atom_sites_solution_primary direct
_atom_sites_solution_secondary difmap
_audit_creation_method SHELXL-97
_cell_angle_alpha 90.00
_cell_angle_beta 99.251(2)
_cell_angle_gamma 90.00
_cell_formula_units_Z 4
_cell_length_a 17.354(3)
_cell_length_b 25.1295(17)
_cell_length_c 20.621(3)
_cell_measurement_temperature 213(2)
_cell_volume 8876(2)
_computing_structure_refinement 'SHELXL-97 (Sheldrick, 1997)'
_diffrn_ambient_temperature 213(2)
_diffrn_detector_area_resol_mean 10.00
_diffrn_measured_fraction_theta_full 0.954
_diffrn_measured_fraction_theta_max 0.933
_diffrn_measurement_device_type 'Rigaku RAXIS-IV Imaging Plate'
_diffrn_measurement_method \w
_diffrn_radiation_monochromator graphite
_diffrn_radiation_source 'fine-focus sealed tube'
_diffrn_radiation_type MoK\a
_diffrn_radiation_wavelength 0.71073
_diffrn_reflns_av_R_equivalents 0.2241
_diffrn_reflns_av_sigmaI/netI 0.2812
_diffrn_reflns_limit_h_max 21
_diffrn_reflns_limit_h_min -22
_diffrn_reflns_limit_k_max 29
_diffrn_reflns_limit_k_min -29
_diffrn_reflns_limit_l_max 26
_diffrn_reflns_limit_l_min -26
_diffrn_reflns_number 68496
_diffrn_reflns_theta_full 25.00
_diffrn_reflns_theta_max 27.48
_diffrn_reflns_theta_min 3.05
_exptl_absorpt_coefficient_mu 0.557
_exptl_absorpt_correction_T_max 0.9727
_exptl_absorpt_correction_T_min 0.8967
_exptl_absorpt_correction_type none
_exptl_crystal_colour orange
_exptl_crystal_density_diffrn 1.310
_exptl_crystal_density_method 'not measured'
_exptl_crystal_F_000 3640
_exptl_crystal_size_max 0.20
_exptl_crystal_size_mid 0.10
_exptl_crystal_size_min 0.05
_refine_diff_density_max 0.884
_refine_diff_density_min -0.994
_refine_diff_density_rms 0.079
_refine_ls_extinction_coef 0.00070(13)
_refine_ls_extinction_expression Fc^*^=kFc[1+0.001xFc^2^\l^3^/sin(2\q)]^-1/4^
_refine_ls_extinction_method SHELXL
_refine_ls_goodness_of_fit_ref 0.881
_refine_ls_hydrogen_treatment fixed
_refine_ls_matrix_type full
_refine_ls_number_parameters 1020
_refine_ls_number_reflns 19008
_refine_ls_number_restraints 0
_refine_ls_restrained_S_all 0.881
_refine_ls_R_factor_all 0.2334
_refine_ls_R_factor_gt 0.0794
_refine_ls_shift/su_max 0.001
_refine_ls_shift/su_mean 0.000
_refine_ls_structure_factor_coef Fsqd
_refine_ls_weighting_details 'calc w=1/[\s^2^(Fo^2^)+(0.0661P)^2^+0.0000P] where P=(Fo^2^+2Fc^2^)/3'
_refine_ls_weighting_scheme calc
_refine_ls_wR_factor_gt 0.1471
_refine_ls_wR_factor_ref 0.1911
_reflns_number_gt 6721
_reflns_number_total 19008
_reflns_threshold_expression >2sigma(I)
_cod_data_source_file c0cc00128g.txt
_cod_data_source_block compound2
_cod_original_sg_symbol_H-M p_21/n
_cod_database_code 7112871

loop_
_symmetry_equiv_pos_as_xyz
'x, y, z'
'-x+1/2, y+1/2, -z+1/2'
'-x, -y, -z'
'x-1/2, -y-1/2, z-1/2'

loop_
_atom_site_label
_atom_site_type_symbol
_atom_site_fract_x
_atom_site_fract_y
_atom_site_fract_z
_atom_site_U_iso_or_equiv
_atom_site_adp_type
_atom_site_occupancy
_atom_site_symmetry_multiplicity
_atom_site_calc_flag
_atom_site_refinement_flags
C900 C 0.7011(7) 0.6921(4) 0.8036(6) 0.106(4) Uiso 1 1 d .
O2 O -0.3953(4) 0.4656(2) 0.4804(3) 0.097(2) Uiso 1 1 d .
C912 C -0.4515(8) 0.4685(4) 0.6473(7) 0.123(4) Uiso 1 1 d .
Cl Cl 0.6239(2) 0.64330(13) 0.75445(19) 0.1435(13) Uiso 1 1 d .
Cl2 Cl 0.7833(3) 0.66481(15) 0.7961(2) 0.1588(15) Uiso 1 1 d .
O1 O -0.4596(5) 0.5035(3) 0.5880(4) 0.118(3) Uiso 1 1 d .
C911 C -0.3135(6) 0.4732(4) 0.4750(5) 0.089(3) Uiso 1 1 d .
C1 C 0.0535(4) 0.8424(2) 0.4496(3) 0.0263(15) Uani 1 1 d .
C2 C 0.1227(3) 0.8714(2) 0.4668(3) 0.0255(15) Uani 1 1 d .
C3 C 0.1279(4) 0.9232(2) 0.4422(3) 0.0326(17) Uani 1 1 d .
C4 C 0.0639(4) 0.9460(2) 0.3995(3) 0.0299(16) Uani 1 1 d .
C5 C -0.0050(4) 0.9162(2) 0.3829(3) 0.0268(15) Uani 1 1 d .
C6 C -0.0122(4) 0.8658(2) 0.4098(3) 0.0273(15) Uani 1 1 d .
C11 C 0.0475(4) 0.7860(2) 0.4705(3) 0.0261(15) Uani 1 1 d .
C12 C 0.0422(4) 0.7427(2) 0.4309(3) 0.0264(15) Uani 1 1 d .
C13 C 0.0380(4) 0.6939(2) 0.4667(3) 0.0303(16) Uani 1 1 d .
H13 H 0.0331 0.6606 0.4456 0.036 Uiso 1 1 calc R
C14 C 0.0417(4) 0.6985(2) 0.5334(3) 0.0284(16) Uani 1 1 d .
C15 C 0.0380(4) 0.7420(2) 0.3570(3) 0.0440(19) Uani 1 1 d .
H15A H 0.0346 0.7055 0.3415 0.066 Uiso 1 1 calc R
H15B H 0.0845 0.7585 0.3455 0.066 Uiso 1 1 calc R
H15C H -0.0077 0.7615 0.3366 0.066 Uiso 1 1 calc R
C21 C 0.1899(4) 0.8489(2) 0.5131(3) 0.0258(15) Uani 1 1 d .
C22 C 0.2179(4) 0.8637(2) 0.5758(3) 0.0270(15) Uani 1 1 d .
C23 C 0.2854(4) 0.8328(2) 0.6028(3) 0.0293(16) Uani 1 1 d .
H23 H 0.3110 0.8387 0.6459 0.035 Uiso 1 1 calc R
C24 C 0.3115(4) 0.7947(2) 0.5639(3) 0.0285(16) Uani 1 1 d .
C25 C 0.1857(4) 0.9071(2) 0.6127(3) 0.0418(19) Uani 1 1 d .
H25A H 0.2158 0.9096 0.6565 0.063 Uiso 1 1 calc R
H25B H 0.1316 0.8994 0.6157 0.063 Uiso 1 1 calc R
H25C H 0.1888 0.9406 0.5898 0.063 Uiso 1 1 calc R
C31 C 0.2013(4) 0.9558(2) 0.4594(3) 0.0315(17) Uani 1 1 d .
C32 C 0.2709(4) 0.9400(3) 0.4430(4) 0.0416(19) Uani 1 1 d .
H32 H 0.2744 0.9072 0.4219 0.050 Uiso 1 1 calc R
C33 C 0.3365(4) 0.9720(3) 0.4574(4) 0.052(2) Uani 1 1 d .
H33 H 0.3840 0.9609 0.4455 0.062 Uiso 1 1 calc R
C34 C 0.3327(5) 1.0203(3) 0.4892(4) 0.056(2) Uani 1 1 d .
H34 H 0.3771 1.0421 0.4986 0.068 Uiso 1 1 calc R
C35 C 0.2640(5) 1.0354(3) 0.5064(4) 0.052(2) Uani 1 1 d .
H35 H 0.2610 1.0680 0.5282 0.062 Uiso 1 1 calc R
C36 C 0.1975(4) 1.0038(3) 0.4928(3) 0.0400(18) Uani 1 1 d .
H36 H 0.1506 1.0146 0.5059 0.048 Uiso 1 1 calc R
C41 C 0.0704(4) 1.0007(2) 0.3723(3) 0.0335(17) Uani 1 1 d .
C42 C 0.1218(4) 1.0127(3) 0.3306(4) 0.046(2) Uani 1 1 d .
H42 H 0.1542 0.9858 0.3183 0.055 Uiso 1 1 calc R
C43 C 0.1271(5) 1.0643(3) 0.3061(4) 0.068(3) Uani 1 1 d .
H43 H 0.1624 1.0720 0.2772 0.081 Uiso 1 1 calc R
C44 C 0.0797(6) 1.1041(3) 0.3247(5) 0.080(3) Uani 1 1 d .
H44 H 0.0825 1.1389 0.3086 0.096 Uiso 1 1 calc R
C45 C 0.0291(5) 1.0923(3) 0.3666(6) 0.076(3) Uani 1 1 d .
H45 H -0.0030 1.1191 0.3794 0.091 Uiso 1 1 calc R
C46 C 0.0242(4) 1.0412(3) 0.3905(4) 0.057(2) Uani 1 1 d .
H46 H -0.0110 1.0338 0.4195 0.068 Uiso 1 1 calc R
C51 C -0.0702(4) 0.9379(2) 0.3335(4) 0.0354(18) Uani 1 1 d .
C52 C -0.0600(5) 0.9430(3) 0.2697(4) 0.059(2) Uani 1 1 d .
H52 H -0.0106 0.9356 0.2585 0.071 Uiso 1 1 calc R
C53 C -0.1202(7) 0.9586(4) 0.2205(5) 0.088(4) Uani 1 1 d .
H53 H -0.1116 0.9615 0.1768 0.106 Uiso 1 1 calc R
C54 C -0.1917(7) 0.9697(3) 0.2361(6) 0.090(4) Uani 1 1 d .
H54 H -0.2329 0.9798 0.2030 0.109 Uiso 1 1 calc R
C55 C -0.2037(5) 0.9663(3) 0.2994(6) 0.070(3) Uani 1 1 d .
H55 H -0.2529 0.9746 0.3102 0.084 Uiso 1 1 calc R
C56 C -0.1420(4) 0.9502(3) 0.3494(4) 0.051(2) Uani 1 1 d .
H56 H -0.1503 0.9480 0.3933 0.062 Uiso 1 1 calc R
C61 C -0.0891(4) 0.8383(2) 0.3997(3) 0.0262(15) Uani 1 1 d .
C62 C -0.1256(4) 0.8233(2) 0.3376(3) 0.0333(17) Uani 1 1 d .
H62 H -0.1003 0.8282 0.3010 0.040 Uiso 1 1 calc R
C63 C -0.2001(4) 0.8008(2) 0.3296(4) 0.045(2) Uani 1 1 d .
H63 H -0.2241 0.7901 0.2875 0.054 Uiso 1 1 calc R
C64 C -0.2388(4) 0.7940(3) 0.3818(4) 0.048(2) Uani 1 1 d .
H64 H -0.2892 0.7793 0.3755 0.058 Uiso 1 1 calc R
C65 C -0.2031(5) 0.8092(3) 0.4437(4) 0.047(2) Uani 1 1 d .
H65 H -0.2290 0.8047 0.4800 0.057 Uiso 1 1 calc R
C66 C -0.1289(4) 0.8309(2) 0.4520(4) 0.0352(17) Uani 1 1 d .
H66 H -0.1049 0.8410 0.4944 0.042 Uiso 1 1 calc R
C100 C 0.1567(4) 0.6225(3) 0.5797(4) 0.046(2) Uani 1 1 d .
H100 H 0.1914 0.6481 0.5619 0.056 Uiso 1 1 calc R
C101 C 0.1032(5) 0.5876(3) 0.5420(4) 0.047(2) Uani 1 1 d .
H101 H 0.0943 0.5840 0.4935 0.056 Uiso 1 1 calc R
C102 C 0.0669(4) 0.5580(3) 0.5861(4) 0.048(2) Uani 1 1 d .
H102 H 0.0273 0.5299 0.5739 0.058 Uiso 1 1 calc R
C103 C 0.0969(4) 0.5742(3) 0.6507(4) 0.045(2) Uani 1 1 d .
H103 H 0.0827 0.5594 0.6917 0.054 Uiso 1 1 calc R
C104 C 0.1536(4) 0.6144(3) 0.6460(4) 0.046(2) Uani 1 1 d .
H104 H 0.1855 0.6330 0.6833 0.055 Uiso 1 1 calc R
C111 C -0.0899(4) 0.7106(3) 0.6552(3) 0.0409(19) Uani 1 1 d .
H11A H -0.1231 0.6950 0.6844 0.049 Uiso 1 1 calc R
H11B H -0.0899 0.7493 0.6609 0.049 Uiso 1 1 calc R
C112 C -0.1234(4) 0.6966(2) 0.5831(3) 0.0357(17) Uani 1 1 d .
H11C H -0.1094 0.7243 0.5535 0.043 Uiso 1 1 calc R
H11D H -0.1804 0.6942 0.5775 0.043 Uiso 1 1 calc R
C121 C 0.0113(5) 0.6468(3) 0.7536(4) 0.0408(19) Uani 1 1 d .
C122 C -0.0522(5) 0.6176(3) 0.7656(4) 0.065(3) Uani 1 1 d .
H122 H -0.0991 0.6193 0.7358 0.078 Uiso 1 1 calc R
C123 C -0.0481(6) 0.5855(3) 0.8216(5) 0.073(3) Uani 1 1 d .
H123 H -0.0920 0.5659 0.8288 0.087 Uiso 1 1 calc R
C124 C 0.0190(6) 0.5824(3) 0.8655(4) 0.063(3) Uani 1 1 d .
H124 H 0.0217 0.5609 0.9030 0.075 Uiso 1 1 calc R
C125 C 0.0832(5) 0.6114(3) 0.8545(4) 0.057(2) Uani 1 1 d .
H125 H 0.1297 0.6098 0.8849 0.068 Uiso 1 1 calc R
C126 C 0.0795(5) 0.6427(3) 0.7989(4) 0.053(2) Uani 1 1 d .
H126 H 0.1240 0.6616 0.7917 0.064 Uiso 1 1 calc R
C131 C 0.0617(4) 0.7438(2) 0.7155(3) 0.0330(16) Uani 1 1 d .
C132 C 0.0276(4) 0.7732(3) 0.7596(3) 0.0429(19) Uani 1 1 d .
H132 H -0.0218 0.7631 0.7685 0.051 Uiso 1 1 calc R
C133 C 0.0635(5) 0.8170(3) 0.7909(4) 0.053(2) Uani 1 1 d .
H133 H 0.0393 0.8363 0.8211 0.063 Uiso 1 1 calc R
C134 C 0.1350(5) 0.8324(3) 0.7774(4) 0.048(2) Uani 1 1 d .
H134 H 0.1593 0.8626 0.7983 0.058 Uiso 1 1 calc R
C135 C 0.1723(4) 0.8041(3) 0.7337(4) 0.0419(19) Uani 1 1 d .
H135 H 0.2216 0.8148 0.7251 0.050 Uiso 1 1 calc R
C136 C 0.1351(4) 0.7597(2) 0.7029(3) 0.0372(17) Uani 1 1 d .
H136 H 0.1596 0.7401 0.6731 0.045 Uiso 1 1 calc R
C141 C -0.1228(4) 0.6216(2) 0.4780(3) 0.0335(17) Uani 1 1 d .
C142 C -0.1350(4) 0.5712(3) 0.4534(4) 0.051(2) Uani 1 1 d .
H142 H -0.1242 0.5421 0.4821 0.061 Uiso 1 1 calc R
C143 C -0.1619(5) 0.5616(3) 0.3892(5) 0.066(3) Uani 1 1 d .
H143 H -0.1685 0.5264 0.3741 0.079 Uiso 1 1 calc R
C144 C -0.1795(5) 0.6028(3) 0.3462(4) 0.058(2) Uani 1 1 d .
H144 H -0.1990 0.5963 0.3017 0.070 Uiso 1 1 calc R
C145 C -0.1681(4) 0.6539(3) 0.3691(4) 0.053(2) Uani 1 1 d .
H145 H -0.1797 0.6827 0.3401 0.064 Uiso 1 1 calc R
C146 C -0.1397(4) 0.6631(3) 0.4341(4) 0.0373(18) Uani 1 1 d .
H146 H -0.1316 0.6983 0.4490 0.045 Uiso 1 1 calc R
C151 C -0.1412(4) 0.5851(3) 0.6034(4) 0.0411(19) Uani 1 1 d .
C152 C -0.2202(5) 0.5913(3) 0.5986(4) 0.064(3) Uani 1 1 d .
H152 H -0.2446 0.6200 0.5743 0.077 Uiso 1 1 calc R
C153 C -0.2649(6) 0.5566(4) 0.6282(5) 0.094(4) Uani 1 1 d .
H153 H -0.3188 0.5627 0.6254 0.113 Uiso 1 1 calc R
C154 C -0.2303(6) 0.5123(4) 0.6627(5) 0.091(4) Uani 1 1 d .
H154 H -0.2607 0.4875 0.6816 0.109 Uiso 1 1 calc R
C155 C -0.1528(6) 0.5061(4) 0.6682(6) 0.096(4) Uani 1 1 d .
H155 H -0.1284 0.4774 0.6926 0.115 Uiso 1 1 calc R
C156 C -0.1079(5) 0.5415(3) 0.6382(5) 0.072(3) Uani 1 1 d .
H156 H -0.0539 0.5357 0.6417 0.087 Uiso 1 1 calc R
C200 C 0.3290(5) 0.7027(3) 0.6414(4) 0.048(2) Uani 1 1 d .
H200 H 0.2713 0.7048 0.6353 0.057 Uiso 1 1 calc R
C201 C 0.3808(5) 0.7343(3) 0.6837(4) 0.046(2) Uani 1 1 d .
H201 H 0.3661 0.7623 0.7133 0.055 Uiso 1 1 calc R
C202 C 0.4573(4) 0.7178(3) 0.6796(4) 0.0414(19) Uani 1 1 d .
H202 H 0.5059 0.7322 0.7053 0.050 Uiso 1 1 calc R
C203 C 0.4520(5) 0.6762(2) 0.6330(3) 0.0417(19) Uani 1 1 d .
H203 H 0.4962 0.6562 0.6200 0.050 Uiso 1 1 calc R
C204 C 0.3721(5) 0.6674(3) 0.6100(4) 0.047(2) Uani 1 1 d .
H204 H 0.3504 0.6401 0.5775 0.056 Uiso 1 1 calc R
C211 C 0.4514(4) 0.8445(2) 0.5055(3) 0.0387(18) Uani 1 1 d .
H21A H 0.4055 0.8676 0.5033 0.046 Uiso 1 1 calc R
H21B H 0.4954 0.8666 0.4977 0.046 Uiso 1 1 calc R
C212 C 0.4355(4) 0.8019(2) 0.4512(3) 0.0405(18) Uani 1 1 d .
H21C H 0.4795 0.8004 0.4269 0.049 Uiso 1 1 calc R
H21D H 0.3885 0.8113 0.4204 0.049 Uiso 1 1 calc R
C221 C 0.4645(4) 0.8696(2) 0.6449(4) 0.0410(19) Uani 1 1 d .
C222 C 0.4945(5) 0.8622(3) 0.7108(4) 0.060(2) Uani 1 1 d .
H222 H 0.5220 0.8307 0.7232 0.072 Uiso 1 1 calc R
C223 C 0.4859(6) 0.8988(3) 0.7587(5) 0.078(3) Uani 1 1 d .
H223 H 0.5060 0.8921 0.8031 0.093 Uiso 1 1 calc R
C224 C 0.4468(6) 0.9455(4) 0.7399(6) 0.080(3) Uani 1 1 d .
H224 H 0.4396 0.9711 0.7717 0.096 Uiso 1 1 calc R
C225 C 0.4188(6) 0.9547(3) 0.6754(6) 0.074(3) Uani 1 1 d .
H225 H 0.3945 0.9874 0.6630 0.088 Uiso 1 1 calc R
C226 C 0.4253(4) 0.9172(3) 0.6279(4) 0.053(2) Uani 1 1 d .
H226 H 0.4033 0.9238 0.5839 0.064 Uiso 1 1 calc R
C231 C 0.5807(4) 0.8106(2) 0.6021(3) 0.0297(16) Uani 1 1 d .
C232 C 0.6180(4) 0.7625(3) 0.6184(3) 0.0407(18) Uani 1 1 d .
H232 H 0.5887 0.7315 0.6218 0.049 Uiso 1 1 calc R
C233 C 0.6988(4) 0.7604(3) 0.6297(3) 0.047(2) Uani 1 1 d .
H233 H 0.7241 0.7279 0.6409 0.056 Uiso 1 1 calc R
C234 C 0.7418(4) 0.8046(3) 0.6248(4) 0.051(2) Uani 1 1 d .
H234 H 0.7966 0.8023 0.6321 0.061 Uiso 1 1 calc R
C235 C 0.7065(5) 0.8526(3) 0.6091(4) 0.057(2) Uani 1 1 d .
H235 H 0.7366 0.8832 0.6056 0.069 Uiso 1 1 calc R
C236 C 0.6263(4) 0.8553(3) 0.5987(4) 0.048(2) Uani 1 1 d .
H236 H 0.6019 0.8884 0.5891 0.058 Uiso 1 1 calc R
C241 C 0.3514(4) 0.7035(3) 0.4245(4) 0.0362(17) Uani 1 1 d .
C242 C 0.3617(5) 0.7031(3) 0.3606(4) 0.062(2) Uani 1 1 d .
H242 H 0.4069 0.7188 0.3493 0.074 Uiso 1 1 calc R
C243 C 0.3064(6) 0.6798(4) 0.3102(5) 0.081(3) Uani 1 1 d .
H243 H 0.3140 0.6813 0.2661 0.097 Uiso 1 1 calc R
C244 C 0.2427(6) 0.6555(4) 0.3267(5) 0.080(3) Uani 1 1 d .
H244 H 0.2058 0.6397 0.2941 0.096 Uiso 1 1 calc R
C245 C 0.2321(5) 0.6541(3) 0.3905(5) 0.060(2) Uani 1 1 d .
H245 H 0.1879 0.6369 0.4018 0.072 Uiso 1 1 calc R
C246 C 0.2865(4) 0.6780(2) 0.4397(4) 0.044(2) Uani 1 1 d .
H246 H 0.2783 0.6765 0.4836 0.053 Uiso 1 1 calc R
C251 C 0.5098(4) 0.6975(2) 0.4767(3) 0.0331(17) Uani 1 1 d .
C252 C 0.5069(4) 0.6434(3) 0.4801(4) 0.053(2) Uani 1 1 d .
H252 H 0.4608 0.6264 0.4875 0.064 Uiso 1 1 calc R
C253 C 0.5729(5) 0.6131(3) 0.4724(4) 0.063(3) Uani 1 1 d .
H253 H 0.5707 0.5758 0.4747 0.076 Uiso 1 1 calc R
C254 C 0.6404(4) 0.6374(3) 0.4615(4) 0.052(2) Uani 1 1 d .
H254 H 0.6840 0.6170 0.4552 0.063 Uiso 1 1 calc R
C255 C 0.6433(5) 0.6918(3) 0.4600(4) 0.052(2) Uani 1 1 d .
H255 H 0.6898 0.7089 0.4539 0.062 Uiso 1 1 calc R
C256 C 0.5784(4) 0.7217(3) 0.4674(4) 0.044(2) Uani 1 1 d .
H256 H 0.5811 0.7590 0.4661 0.053 Uiso 1 1 calc R
Fe1 Fe 0.04358(6) 0.63847(3) 0.59698(5) 0.0306(3) Uani 1 1 d .
Fe2 Fe 0.40115(6) 0.74576(3) 0.58838(5) 0.0295(2) Uani 1 1 d .
P1 P 0.01093(11) 0.68492(7) 0.67732(9) 0.0341(5) Uani 1 1 d .
P2 P -0.08173(11) 0.63271(7) 0.56444(9) 0.0348(5) Uani 1 1 d .
P3 P 0.47334(11) 0.81531(6) 0.58754(9) 0.0327(4) Uani 1 1 d .
P4 P 0.42192(11) 0.73572(7) 0.48841(9) 0.0329(4) Uani 1 1 d .
S1 S 0.05070(10) 0.76621(6) 0.55129(9) 0.0336(4) Uani 1 1 d .
S2 S 0.24541(10) 0.79652(6) 0.48926(9) 0.0340(4) Uani 1 1 d .

loop_
_atom_site_aniso_label
_atom_site_aniso_U_11
_atom_site_aniso_U_22
_atom_site_aniso_U_33
_atom_site_aniso_U_23
_atom_site_aniso_U_13
_atom_site_aniso_U_12
C1 0.022(4) 0.032(4) 0.025(4) -0.003(3) 0.002(3) 0.002(3)
C2 0.015(4) 0.031(3) 0.030(4) 0.006(3) 0.003(3) -0.001(3)
C3 0.023(4) 0.040(4) 0.034(5) 0.000(3) 0.003(3) 0.002(3)
C4 0.027(4) 0.029(4) 0.032(4) 0.003(3) 0.001(3) -0.002(3)
C5 0.021(4) 0.032(4) 0.027(4) 0.003(3) 0.001(3) 0.008(3)
C6 0.032(4) 0.023(3) 0.027(4) -0.004(3) 0.004(3) 0.002(3)
C11 0.024(4) 0.033(4) 0.021(4) 0.000(3) 0.001(3) 0.000(3)
C12 0.024(4) 0.036(4) 0.019(4) 0.001(3) 0.002(3) 0.000(3)
C13 0.030(4) 0.021(3) 0.041(5) 0.003(3) 0.007(3) 0.005(3)
C14 0.020(4) 0.038(4) 0.027(4) 0.001(3) 0.004(3) 0.002(3)
C15 0.054(5) 0.045(4) 0.034(5) 0.009(3) 0.011(4) 0.007(4)
C21 0.022(4) 0.031(4) 0.023(4) 0.003(3) -0.001(3) 0.002(3)
C22 0.020(4) 0.032(3) 0.030(4) -0.003(3) 0.009(3) 0.001(3)
C23 0.019(4) 0.042(4) 0.026(4) 0.008(3) 0.001(3) 0.001(3)
C24 0.022(4) 0.031(3) 0.032(4) 0.001(3) 0.002(3) -0.001(3)
C25 0.036(5) 0.049(4) 0.040(5) 0.004(3) 0.005(4) 0.011(3)
C31 0.034(5) 0.030(4) 0.028(4) 0.011(3) -0.002(3) -0.001(3)
C32 0.031(5) 0.042(4) 0.049(5) 0.005(3) 0.001(4) -0.003(3)
C33 0.019(5) 0.074(6) 0.060(6) 0.021(5) -0.002(4) 0.001(4)
C34 0.048(6) 0.063(5) 0.051(6) 0.012(4) -0.012(5) -0.026(4)
C35 0.051(6) 0.049(5) 0.051(6) -0.005(4) -0.006(5) -0.014(4)
C36 0.034(5) 0.049(4) 0.036(5) -0.002(3) 0.003(4) -0.012(3)
C41 0.021(4) 0.039(4) 0.036(5) 0.002(3) -0.010(3) -0.006(3)
C42 0.043(5) 0.047(4) 0.045(5) 0.004(4) -0.002(4) -0.010(4)
C43 0.058(7) 0.077(6) 0.061(7) 0.024(5) -0.012(5) -0.038(5)
C44 0.059(7) 0.049(6) 0.116(10) 0.030(6) -0.029(7) -0.010(5)
C45 0.037(6) 0.041(5) 0.140(10) 0.013(5) -0.019(6) 0.004(4)
C46 0.031(5) 0.034(4) 0.100(8) 0.008(4) -0.003(5) 0.004(3)
C51 0.034(5) 0.036(4) 0.032(5) 0.007(3) -0.006(4) 0.004(3)
C52 0.037(5) 0.066(5) 0.067(7) 0.016(5) -0.016(5) -0.004(4)
C53 0.080(8) 0.110(8) 0.057(7) 0.040(6) -0.043(7) -0.017(7)
C54 0.087(9) 0.059(6) 0.100(10) 0.008(6) -0.061(8) 0.004(6)
C55 0.043(6) 0.048(5) 0.106(9) -0.016(5) -0.027(6) 0.015(4)
C56 0.032(5) 0.057(5) 0.060(6) -0.024(4) -0.007(4) 0.014(4)
C61 0.022(4) 0.030(3) 0.026(4) 0.002(3) 0.004(3) -0.001(3)
C62 0.025(4) 0.039(4) 0.034(5) 0.002(3) 0.000(3) -0.006(3)
C63 0.039(5) 0.045(4) 0.048(5) 0.002(4) -0.002(4) -0.009(4)
C64 0.029(5) 0.045(4) 0.068(7) 0.008(4) -0.001(5) -0.004(3)
C65 0.043(5) 0.061(5) 0.038(5) 0.010(4) 0.009(4) -0.003(4)
C66 0.030(5) 0.042(4) 0.029(4) 0.000(3) -0.007(4) 0.000(3)
C100 0.033(5) 0.050(5) 0.063(6) 0.016(4) 0.029(4) 0.011(3)
C101 0.054(6) 0.040(4) 0.047(5) -0.002(4) 0.014(5) 0.012(4)
C102 0.031(5) 0.041(4) 0.068(6) -0.002(4) -0.008(4) 0.007(3)
C103 0.033(5) 0.037(4) 0.065(6) 0.020(4) 0.006(4) 0.015(3)
C104 0.022(5) 0.048(4) 0.062(6) 0.009(4) -0.008(4) 0.011(3)
C111 0.033(5) 0.051(4) 0.036(5) 0.001(3) -0.002(4) 0.015(3)
C112 0.024(4) 0.046(4) 0.036(5) 0.000(3) -0.001(4) 0.003(3)
C121 0.046(5) 0.044(4) 0.033(5) -0.002(3) 0.009(4) 0.002(4)
C122 0.056(6) 0.092(6) 0.043(6) 0.021(5) -0.003(5) -0.015(5)
C123 0.080(8) 0.091(7) 0.049(6) 0.016(5) 0.011(6) -0.029(5)
C124 0.094(8) 0.057(5) 0.037(6) 0.010(4) 0.010(6) 0.003(5)
C125 0.058(6) 0.059(5) 0.049(6) 0.015(4) -0.008(5) 0.014(4)
C126 0.052(6) 0.061(5) 0.045(5) 0.016(4) 0.003(4) -0.003(4)
C131 0.033(4) 0.037(4) 0.029(4) 0.007(3) 0.007(3) 0.014(3)
C132 0.037(5) 0.051(4) 0.040(5) -0.007(4) 0.005(4) 0.000(3)
C133 0.057(6) 0.054(5) 0.047(6) -0.017(4) 0.012(5) -0.005(4)
C134 0.057(6) 0.046(4) 0.037(5) 0.001(4) -0.010(4) -0.006(4)
C135 0.027(4) 0.061(5) 0.036(5) 0.001(4) 0.000(4) -0.004(4)
C136 0.036(5) 0.047(4) 0.026(4) 0.007(3) -0.002(3) 0.014(3)
C141 0.022(4) 0.038(4) 0.039(5) 0.000(3) 0.000(3) -0.001(3)
C142 0.049(6) 0.043(4) 0.057(6) -0.010(4) -0.004(5) 0.015(4)
C143 0.073(7) 0.051(5) 0.065(7) -0.024(5) -0.020(5) 0.014(4)
C144 0.058(6) 0.071(6) 0.038(5) -0.015(4) -0.018(4) 0.016(4)
C145 0.050(6) 0.062(5) 0.044(6) 0.003(4) -0.007(4) 0.013(4)
C146 0.032(5) 0.039(4) 0.038(5) -0.005(3) -0.004(4) -0.002(3)
C151 0.022(4) 0.055(4) 0.045(5) 0.003(4) 0.002(4) 0.001(3)
C152 0.031(5) 0.078(6) 0.083(7) 0.024(5) 0.006(5) -0.001(4)
C153 0.052(7) 0.127(9) 0.104(10) 0.027(7) 0.017(7) -0.028(6)
C154 0.066(8) 0.104(8) 0.103(10) 0.032(7) 0.015(7) -0.040(6)
C155 0.050(7) 0.089(7) 0.148(11) 0.055(7) 0.013(7) -0.011(6)
C156 0.046(6) 0.074(6) 0.098(8) 0.042(5) 0.017(6) -0.007(5)
C200 0.040(5) 0.054(5) 0.051(6) 0.021(4) 0.013(4) 0.005(4)
C201 0.051(6) 0.050(5) 0.041(5) 0.016(4) 0.017(4) 0.008(4)
C202 0.037(5) 0.046(4) 0.040(5) 0.013(3) 0.001(4) 0.002(3)
C203 0.055(6) 0.033(4) 0.038(5) 0.015(3) 0.012(4) 0.005(3)
C204 0.051(6) 0.047(5) 0.041(5) 0.011(4) 0.002(4) -0.005(4)
C211 0.031(5) 0.051(4) 0.033(5) 0.012(3) -0.002(4) -0.004(3)
C212 0.043(5) 0.048(4) 0.033(5) 0.009(3) 0.012(4) 0.001(3)
C221 0.038(5) 0.033(4) 0.053(6) -0.001(3) 0.011(4) -0.001(3)
C222 0.083(7) 0.053(5) 0.043(6) -0.010(4) 0.007(5) 0.013(4)
C223 0.100(9) 0.068(6) 0.066(7) -0.026(5) 0.017(6) -0.009(6)
C224 0.098(9) 0.062(6) 0.093(9) -0.034(6) 0.058(8) -0.016(6)
C225 0.074(8) 0.036(5) 0.119(10) -0.010(5) 0.042(7) 0.004(4)
C226 0.039(5) 0.049(5) 0.072(7) 0.003(4) 0.012(5) -0.001(4)
C231 0.013(4) 0.043(4) 0.032(4) 0.003(3) 0.000(3) -0.001(3)
C232 0.023(4) 0.055(4) 0.042(5) -0.004(4) -0.003(4) -0.002(3)
C233 0.030(5) 0.070(5) 0.039(5) -0.001(4) -0.003(4) 0.013(4)
C234 0.015(4) 0.081(6) 0.054(6) -0.002(4) 0.001(4) 0.002(4)
C235 0.033(5) 0.065(5) 0.074(7) 0.006(4) 0.009(5) -0.012(4)
C236 0.022(4) 0.052(5) 0.070(6) 0.010(4) 0.007(4) 0.002(3)
C241 0.029(5) 0.049(4) 0.033(5) -0.001(3) 0.013(4) 0.002(3)
C242 0.036(5) 0.103(7) 0.049(6) -0.013(5) 0.016(5) -0.014(5)
C243 0.075(8) 0.133(9) 0.036(6) -0.024(6) 0.012(6) 0.012(7)
C244 0.069(8) 0.095(7) 0.073(8) -0.023(6) 0.003(7) 0.003(6)
C245 0.044(6) 0.074(6) 0.060(7) -0.015(5) 0.002(5) -0.009(4)
C246 0.041(5) 0.042(4) 0.047(5) -0.006(4) 0.002(4) 0.002(3)
C251 0.030(4) 0.032(4) 0.038(5) 0.002(3) 0.008(4) 0.002(3)
C252 0.037(5) 0.050(5) 0.073(6) 0.005(4) 0.014(5) 0.001(4)
C253 0.054(6) 0.043(5) 0.094(8) 0.012(4) 0.015(6) 0.019(4)
C254 0.027(5) 0.066(5) 0.065(6) 0.010(4) 0.010(4) 0.016(4)
C255 0.038(5) 0.066(5) 0.048(6) -0.005(4) -0.002(4) -0.013(4)
C256 0.034(5) 0.047(4) 0.050(5) -0.002(4) 0.002(4) 0.002(4)
Fe1 0.0248(6) 0.0324(5) 0.0343(6) 0.0031(4) 0.0035(5) 0.0047(4)
Fe2 0.0233(6) 0.0365(5) 0.0281(6) 0.0064(4) 0.0024(4) 0.0032(4)
P1 0.0264(11) 0.0423(10) 0.0332(12) 0.0029(8) 0.0034(9) 0.0051(8)
P2 0.0278(11) 0.0366(10) 0.0390(12) 0.0009(8) 0.0025(9) 0.0021(8)
P3 0.0247(11) 0.0361(10) 0.0362(12) 0.0054(8) 0.0009(9) 0.0033(8)
P4 0.0275(11) 0.0394(10) 0.0323(12) 0.0051(8) 0.0062(9) 0.0037(8)
S1 0.0380(11) 0.0343(9) 0.0269(11) 0.0025(7) -0.0002(9) 0.0018(7)
S2 0.0303(11) 0.0385(10) 0.0311(11) -0.0022(7) -0.0017(9) 0.0074(8)

loop_
_atom_type_symbol
_atom_type_description
_atom_type_scat_dispersion_real
_atom_type_scat_dispersion_imag
_atom_type_scat_source
C C 0.0033 0.0016 'International Tables Vol C Tables 4.2.6.8 and 6.1.1.4'
H H 0.0000 0.0000 'International Tables Vol C Tables 4.2.6.8 and 6.1.1.4'
Fe Fe 0.3463 0.8444 'International Tables Vol C Tables 4.2.6.8 and 6.1.1.4'
P P 0.1023 0.0942 'International Tables Vol C Tables 4.2.6.8 and 6.1.1.4'
S S 0.1246 0.1234 'International Tables Vol C Tables 4.2.6.8 and 6.1.1.4'
Cl Cl 0.1484 0.1585 'International Tables Vol C Tables 4.2.6.8 and 6.1.1.4'
O O 0.0106 0.0060 'International Tables Vol C Tables 4.2.6.8 and 6.1.1.4'

loop_
_geom_angle_atom_site_label_1
_geom_angle_atom_site_label_2
_geom_angle_atom_site_label_3
_geom_angle
Cl2 C900 Cl 103.0(6)
C2 C1 C6 120.4(5)
C2 C1 C11 121.2(6)
C6 C1 C11 118.3(6)
C1 C2 C3 119.5(6)
C1 C2 C21 121.0(5)
C3 C2 C21 119.5(6)
C2 C3 C4 120.5(6)
C2 C3 C31 121.3(6)
C4 C3 C31 118.3(6)
C5 C4 C3 119.1(6)
C5 C4 C41 120.7(6)
C3 C4 C41 120.2(6)
C6 C5 C4 120.9(6)
C6 C5 C51 119.6(6)
C4 C5 C51 119.5(6)
C5 C6 C1 119.4(6)
C5 C6 C61 120.2(6)
C1 C6 C61 120.4(5)
C12 C11 C1 126.1(6)
C12 C11 S1 109.8(4)
C1 C11 S1 124.0(4)
C11 C12 C13 112.2(6)
C11 C12 C15 127.2(5)
C13 C12 C15 120.5(5)
C14 C13 C12 116.4(5)
C13 C14 S1 106.4(4)
C13 C14 Fe1 126.0(4)
S1 C14 Fe1 127.4(4)
C22 C21 C2 128.8(6)
C22 C21 S2 110.2(5)
C2 C21 S2 121.0(5)
C21 C22 C23 111.3(6)
C21 C22 C25 125.5(6)
C23 C22 C25 123.1(6)
C24 C23 C22 118.4(6)
C23 C24 S2 105.2(4)
C23 C24 Fe2 127.1(5)
S2 C24 Fe2 127.7(3)
C32 C31 C36 119.1(6)
C32 C31 C3 122.1(6)
C36 C31 C3 118.8(6)
C31 C32 C33 120.5(7)
C34 C33 C32 120.7(8)
C35 C34 C33 118.7(7)
C34 C35 C36 121.5(7)
C35 C36 C31 119.4(7)
C42 C41 C46 118.3(6)
C42 C41 C4 122.3(6)
C46 C41 C4 119.4(7)
C41 C42 C43 121.2(8)
C44 C43 C42 119.4(9)
C45 C44 C43 119.4(8)
C44 C45 C46 120.8(9)
C45 C46 C41 120.9(8)
C52 C51 C56 118.3(7)
C52 C51 C5 119.2(7)
C56 C51 C5 122.4(7)
C51 C52 C53 122.1(9)
C54 C53 C52 119.5(11)
C55 C54 C53 120.1(10)
C54 C55 C56 120.2(10)
C51 C56 C55 119.8(8)
C66 C61 C62 118.2(6)
C66 C61 C6 120.1(6)
C62 C61 C6 121.5(6)
C61 C62 C63 119.8(7)
C64 C63 C62 121.3(7)
C63 C64 C65 119.3(7)
C64 C65 C66 119.6(7)
C61 C66 C65 121.8(7)
C104 C100 C101 108.8(7)
C104 C100 Fe1 71.0(4)
C101 C100 Fe1 70.2(4)
C102 C101 C100 107.3(7)
C102 C101 Fe1 70.1(4)
C100 C101 Fe1 70.2(4)
C101 C102 C103 108.9(7)
C101 C102 Fe1 70.7(4)
C103 C102 Fe1 70.5(4)
C102 C103 C104 107.1(7)
C102 C103 Fe1 70.0(4)
C104 C103 Fe1 70.6(4)
C100 C104 C103 107.9(7)
C100 C104 Fe1 70.2(4)
C103 C104 Fe1 69.7(4)
C112 C111 P1 110.6(5)
C111 C112 P2 107.6(4)
C122 C121 C126 117.3(7)
C122 C121 P1 122.5(6)
C126 C121 P1 120.0(6)
C121 C122 C123 121.3(8)
C124 C123 C122 120.4(9)
C123 C124 C125 119.4(8)
C124 C125 C126 120.3(8)
C125 C126 C121 121.4(8)
C132 C131 C136 118.0(6)
C132 C131 P1 119.3(6)
C136 C131 P1 122.7(5)
C133 C132 C131 122.0(7)
C134 C133 C132 119.2(7)
C133 C134 C135 121.3(7)
C134 C135 C136 118.5(7)
C135 C136 C131 121.0(7)
C142 C141 C146 116.8(7)
C142 C141 P2 121.0(5)
C146 C141 P2 122.1(5)
C143 C142 C141 122.4(7)
C142 C143 C144 120.5(7)
C143 C144 C145 118.8(7)
C144 C145 C146 120.3(7)
C145 C146 C141 121.2(6)
C152 C151 C156 117.2(7)
C152 C151 P2 121.2(6)
C156 C151 P2 121.5(6)
C151 C152 C153 121.9(8)
C152 C153 C154 120.1(9)
C155 C154 C153 118.4(9)
C154 C155 C156 121.0(9)
C151 C156 C155 121.3(8)
C204 C200 C201 108.4(7)
C204 C200 Fe2 71.0(4)
C201 C200 Fe2 69.7(4)
C200 C201 C202 108.2(7)
C200 C201 Fe2 71.1(5)
C202 C201 Fe2 71.1(4)
C201 C202 C203 107.5(7)
C201 C202 Fe2 69.4(4)
C203 C202 Fe2 70.6(4)
C204 C203 C202 107.4(7)
C204 C203 Fe2 70.3(4)
C202 C203 Fe2 70.1(4)
C200 C204 C203 108.5(7)
C200 C204 Fe2 70.4(4)
C203 C204 Fe2 70.5(4)
C212 C211 P3 112.3(4)
C211 C212 P4 110.0(4)
C222 C221 C226 116.9(7)
C222 C221 P3 118.4(5)
C226 C221 P3 124.6(6)
C223 C222 C221 123.2(8)
C222 C223 C224 118.1(9)
C225 C224 C223 120.1(9)
C224 C225 C226 121.4(8)
C225 C226 C221 120.1(8)
C236 C231 C232 118.1(6)
C236 C231 P3 120.8(5)
C232 C231 P3 121.0(5)
C233 C232 C231 119.6(6)
C234 C233 C232 120.9(7)
C233 C234 C235 120.7(7)
C234 C235 C236 119.0(7)
C235 C236 C231 121.7(6)
C242 C241 C246 117.2(7)
C242 C241 P4 121.5(6)
C246 C241 P4 121.2(6)
C241 C242 C243 122.3(8)
C244 C243 C242 118.9(9)
C243 C244 C245 120.0(10)
C244 C245 C246 120.5(9)
C241 C246 C245 121.0(8)
C252 C251 C256 119.2(7)
C252 C251 P4 118.2(5)
C256 C251 P4 122.5(5)
C251 C252 C253 119.8(7)
C254 C253 C252 120.7(7)
C255 C254 C253 118.9(7)
C254 C255 C256 120.5(7)
C251 C256 C255 120.9(7)
C14 Fe1 C102 130.3(3)
C14 Fe1 C103 153.1(3)
C102 Fe1 C103 39.5(3)
C14 Fe1 C101 93.6(3)
C102 Fe1 C101 39.2(3)
C103 Fe1 C101 66.4(3)
C14 Fe1 C100 87.1(3)
C102 Fe1 C100 65.9(3)
C103 Fe1 C100 66.0(3)
C101 Fe1 C100 39.6(3)
C14 Fe1 C104 116.8(3)
C102 Fe1 C104 66.1(3)
C103 Fe1 C104 39.8(3)
C101 Fe1 C104 66.0(3)
C100 Fe1 C104 38.8(3)
C14 Fe1 P1 96.67(19)
C102 Fe1 P1 133.1(3)
C103 Fe1 P1 99.1(2)
C101 Fe1 P1 162.5(2)
C100 Fe1 P1 126.8(2)
C104 Fe1 P1 96.7(2)
C14 Fe1 P2 86.43(19)
C102 Fe1 P2 96.0(2)
C103 Fe1 P2 116.6(2)
C101 Fe1 P2 110.5(2)
C100 Fe1 P2 148.7(2)
C104 Fe1 P2 156.3(2)
P1 Fe1 P2 84.30(8)
C24 Fe2 C201 94.6(3)
C24 Fe2 C200 86.7(3)
C201 Fe2 C200 39.2(3)
C24 Fe2 C202 132.0(3)
C201 Fe2 C202 39.5(3)
C200 Fe2 C202 65.7(3)
C24 Fe2 C204 115.5(3)
C201 Fe2 C204 65.5(3)
C200 Fe2 C204 38.6(3)
C202 Fe2 C204 65.6(3)
C24 Fe2 C203 152.1(3)
C201 Fe2 C203 66.0(3)
C200 Fe2 C203 65.5(3)
C202 Fe2 C203 39.3(2)
C204 Fe2 C203 39.2(3)
C24 Fe2 P3 85.91(18)
C201 Fe2 P3 108.0(2)
C200 Fe2 P3 145.3(2)
C202 Fe2 P3 95.3(2)
C204 Fe2 P3 157.5(2)
C203 Fe2 P3 118.3(2)
C24 Fe2 P4 94.2(2)
C201 Fe2 P4 165.3(2)
C200 Fe2 P4 130.0(2)
C202 Fe2 P4 133.7(2)
C204 Fe2 P4 100.1(2)
C203 Fe2 P4 101.4(2)
P3 Fe2 P4 84.30(8)
C131 P1 C121 96.8(3)
C131 P1 C111 101.2(3)
C121 P1 C111 105.4(3)
C131 P1 Fe1 126.4(2)
C121 P1 Fe1 113.9(2)
C111 P1 Fe1 110.5(2)
C112 P2 C141 103.5(3)
C112 P2 C151 102.1(3)
C141 P2 C151 99.6(3)
C112 P2 Fe1 106.6(2)
C141 P2 Fe1 121.6(2)
C151 P2 Fe1 120.7(2)
C211 P3 C221 105.8(3)
C211 P3 C231 103.4(3)
C221 P3 C231 97.5(3)
C211 P3 Fe2 107.4(2)
C221 P3 Fe2 119.4(2)
C231 P3 Fe2 121.4(2)
C241 P4 C251 98.4(3)
C241 P4 C212 102.2(3)
C251 P4 C212 104.4(3)
C241 P4 Fe2 122.8(2)
C251 P4 Fe2 116.8(2)
C212 P4 Fe2 109.8(2)
C11 S1 C14 95.1(3)
C21 S2 C24 94.9(3)

loop_
_geom_bond_atom_site_label_1
_geom_bond_atom_site_label_2
_geom_bond_distance
C900 Cl2 1.612(11)
C900 Cl 1.973(11)
O2 C911 1.454(11)
C912 O1 1.495(13)
C1 C2 1.402(8)
C1 C6 1.421(8)
C1 C11 1.490(8)
C2 C3 1.405(8)
C2 C21 1.494(8)
C3 C4 1.423(8)
C3 C31 1.507(9)
C4 C5 1.404(8)
C4 C41 1.498(8)
C5 C6 1.396(8)
C5 C51 1.498(8)
C6 C61 1.488(8)
C11 C12 1.354(8)
C11 S1 1.730(6)
C12 C13 1.441(8)
C12 C15 1.514(8)
C13 C14 1.371(8)
C14 S1 1.743(6)
C14 Fe1 1.995(6)
C21 C22 1.359(8)
C21 S2 1.746(6)
C22 C23 1.440(8)
C22 C25 1.488(8)
C23 C24 1.371(8)
C24 S2 1.766(6)
C24 Fe2 1.984(6)
C31 C32 1.364(9)
C31 C36 1.395(8)
C32 C33 1.387(9)
C33 C34 1.384(10)
C34 C35 1.353(10)
C35 C36 1.392(9)
C41 C42 1.366(9)
C41 C46 1.384(9)
C42 C43 1.402(9)
C43 C44 1.387(12)
C44 C45 1.359(13)
C45 C46 1.382(10)
C51 C52 1.362(10)
C51 C56 1.372(9)
C52 C53 1.392(11)
C53 C54 1.360(14)
C54 C55 1.356(13)
C55 C56 1.421(11)
C61 C66 1.384(9)
C61 C62 1.387(9)
C62 C63 1.395(9)
C63 C64 1.368(10)
C64 C65 1.379(10)
C65 C66 1.385(9)
C100 C104 1.391(10)
C100 C101 1.416(10)
C100 Fe1 2.090(7)
C101 C102 1.401(10)
C101 Fe1 2.090(7)
C102 C103 1.410(10)
C102 Fe1 2.082(7)
C103 C104 1.425(9)
C103 Fe1 2.089(6)
C104 Fe1 2.101(7)
C111 C112 1.546(9)
C111 P1 1.852(7)
C112 P2 1.828(6)
C121 C122 1.379(10)
C121 C126 1.389(10)
C121 P1 1.841(7)
C122 C123 1.401(10)
C123 C124 1.357(12)
C124 C125 1.379(11)
C125 C126 1.384(10)
C131 C132 1.378(9)
C131 C136 1.397(9)
C131 P1 1.833(7)
C132 C133 1.373(9)
C133 C134 1.370(10)
C134 C135 1.386(10)
C135 C136 1.393(9)
C141 C142 1.369(8)
C141 C146 1.382(8)
C141 P2 1.831(7)
C142 C143 1.352(10)
C143 C144 1.365(10)
C144 C145 1.371(9)
C145 C146 1.371(9)
C151 C152 1.367(10)
C151 C156 1.384(9)
C151 P2 1.847(7)
C152 C153 1.373(11)
C153 C154 1.405(12)
C154 C155 1.341(12)
C155 C156 1.391(11)
C200 C204 1.386(10)
C200 C201 1.396(10)
C200 Fe2 2.091(7)
C201 C202 1.407(9)
C201 Fe2 2.073(7)
C202 C203 1.411(9)
C202 Fe2 2.095(7)
C203 C204 1.409(10)
C203 Fe2 2.102(6)
C204 Fe2 2.098(7)
C211 C212 1.541(9)
C211 P3 1.827(7)
C212 P4 1.862(6)
C221 C222 1.387(10)
C221 C226 1.392(9)
C221 P3 1.828(7)
C222 C223 1.375(10)
C223 C224 1.381(12)
C224 C225 1.360(13)
C225 C226 1.377(11)
C231 C236 1.381(8)
C231 C232 1.388(8)
C231 P3 1.843(6)
C232 C233 1.384(9)
C233 C234 1.350(9)
C234 C235 1.367(9)
C235 C236 1.376(9)
C241 C242 1.357(10)
C241 C246 1.376(9)
C241 P4 1.836(7)
C242 C243 1.423(11)
C243 C244 1.355(12)
C244 C245 1.356(12)
C245 C246 1.405(10)
C251 C252 1.362(8)
C251 C256 1.378(9)
C251 P4 1.850(7)
C252 C253 1.405(10)
C253 C254 1.372(10)
C254 C255 1.366(9)
C255 C256 1.383(9)
Fe1 P1 2.175(2)
Fe1 P2 2.175(2)
Fe2 P3 2.1521(19)
Fe2 P4 2.164(2)
